data_2239405
loop_
_publ_author_name
'Avila-Sorrosa, Alcives'
'Santacruz-Ju\'arez, Ericka'
'Reyes-Arellano, Alicia'
'Reyes-Mart\'inez, Reyna'
'Morales-Morales, David'

_publ_section_title
;
 <i>trans</i>-Chlorido(4-fluorobenzenethiolato-\k<i>S</i>)bis(triphenylphosphane-\k<i>P</i>)palladium(II)
 methanol hemisolvate
;
_journal_coeditor_code HP2065
_journal_issue 3
_journal_name_full 'Acta Crystallographica Section E'
_journal_page_first m92
_journal_page_last m93
_journal_paper_doi 10.1107/S1600536814002499
_journal_volume 70
_journal_year 2014
_chemical_formula_iupac '[Pd(C6 H4 F S) Cl (C18 H15 P)2], 0.5C H4 O'
_chemical_formula_moiety 'C42 H34 Cl F P2 Pd S, 0.5(C H4 O)'
_chemical_formula_sum 'C42.5 H36 Cl F O0.5 P2 Pd S'
_chemical_formula_weight 809.56
_chemical_name_systematic
'<i>trans</i>-Chlorido(4-fluorobenzenethiolato-\k<i>S</i>)bis(triphenylphosphane-\k<i>P</i>)palladium(II) methanol hemisolvate'
_space_group_crystal_system monoclinic
_space_group_IT_number 14
_space_group_name_Hall '-P 2ybc'
_space_group_name_H-M_alt 'P 1 21/c 1'
_symmetry_space_group_name_Hall '-P 2ybc'
_symmetry_space_group_name_H-M 'P 1 21/c 1'
_atom_sites_solution_hydrogens mixed
_atom_sites_solution_primary direct
_atom_sites_solution_secondary difmap
_audit_creation_method SHELXL-2013
_cell_angle_alpha 90
_cell_angle_beta 106.2120(10)
_cell_angle_gamma 90
_cell_formula_units_Z 4
_cell_length_a 18.9189(16)
_cell_length_b 9.6909(8)
_cell_length_c 21.6179(18)
_cell_measurement_reflns_used 8442
_cell_measurement_temperature 298(2)
_cell_measurement_theta_max 25.05
_cell_measurement_theta_min 2.32
_cell_volume 3805.8(6)
_computing_cell_refinement 'SAINT (Bruker, 2007)'
_computing_data_collection 'SMART (Bruker, 2007)'
_computing_data_reduction 'SAINT (Bruker, 2007)'
_computing_molecular_graphics
;
ORTEP-3 for Windows (Farrugia, 2012) and DIAMOND (Brandenburg,
2006)
;
_computing_publication_material 'SHELXTL (Sheldrick, 2008) and PLATON (Spek, 2009)'
_computing_structure_refinement 'SHELXL97 (Sheldrick, 2008)'
_computing_structure_solution 'SHELXTL (Sheldrick, 2008)'
_diffrn_ambient_temperature 298(2)
_diffrn_detector_area_resol_mean 8.333
_diffrn_measured_fraction_theta_full 0.996
_diffrn_measured_fraction_theta_max 0.994
_diffrn_measurement_device_type 'Bruker SMART APEX CCD'
_diffrn_measurement_method \w-scans
_diffrn_radiation_monochromator graphite
_diffrn_radiation_type MoK\a
_diffrn_radiation_wavelength 0.71073
_diffrn_reflns_av_R_equivalents 0.0522
_diffrn_reflns_limit_h_max 22
_diffrn_reflns_limit_h_min -22
_diffrn_reflns_limit_k_max 11
_diffrn_reflns_limit_k_min -11
_diffrn_reflns_limit_l_max 26
_diffrn_reflns_limit_l_min -26
_diffrn_reflns_number 30189
_diffrn_reflns_theta_full 25.242
_diffrn_reflns_theta_max 25.370
_diffrn_reflns_theta_min 1.962
_exptl_absorpt_coefficient_mu 0.732
_exptl_absorpt_correction_T_max 0.9473
_exptl_absorpt_correction_T_min 0.8223
_exptl_absorpt_correction_type multi-scan
_exptl_absorpt_process_details '(SADABS; Sheldrick, 2008)'
_exptl_crystal_colour dark-pink
_exptl_crystal_density_diffrn 1.413
_exptl_crystal_description plates
_exptl_crystal_F_000 1652
_exptl_crystal_size_max 0.304
_exptl_crystal_size_mid 0.198
_exptl_crystal_size_min 0.076
_refine_diff_density_max 0.571
_refine_diff_density_min -0.278
_refine_ls_extinction_method none
_refine_ls_goodness_of_fit_ref 1.021
_refine_ls_hydrogen_treatment constr
_refine_ls_matrix_type full
_refine_ls_number_parameters 469
_refine_ls_number_reflns 6950
_refine_ls_number_restraints 33
_refine_ls_restrained_S_all 1.022
_refine_ls_R_factor_all 0.0606
_refine_ls_R_factor_gt 0.0430
_refine_ls_shift/su_max 0.000
_refine_ls_shift/su_mean 0.000
_refine_ls_structure_factor_coef Fsqd
_refine_ls_weighting_details 'w=1/[\s^2^(Fo^2^)+(0.0613P)^2^] where P=(Fo^2^+2Fc^2^)/3'
_refine_ls_weighting_scheme calc
_refine_ls_wR_factor_gt 0.1014
_refine_ls_wR_factor_ref 0.1103
_reflns_number_gt 5392
_reflns_number_total 6950
_reflns_threshold_expression I>2\s(I)
_cod_data_source_file hp2065sup1.cf
_cod_data_source_block I
_cod_original_formula_sum 'C42.50 H36 Cl F O0.50 P2 Pd S'
_cod_database_code 2239405
_cod_database_fobs_code 2239405
_shelx_space_group_comment
;
The symmetry employed for this shelxl refinement is uniquely defined
by the following loop, which should always be used as a source of
symmetry information in preference to the above space-group names.
They are only intended as comments.
;
_shelx_estimated_absorpt_t_min 0.808
_shelx_estimated_absorpt_t_max 0.946
_shelxl_version_number .2013

loop_
_space_group_symop_operation_xyz
'x, y, z'
'-x, y+1/2, -z+1/2'
'-x, -y, -z'
'x, -y-1/2, z-1/2'

loop_
_atom_site_type_symbol
_atom_site_label
_atom_site_fract_x
_atom_site_fract_y
_atom_site_fract_z
_atom_site_U_iso_or_equiv
_atom_site_adp_type
_atom_site_calc_flag
_atom_site_occupancy
_atom_site_disorder_assembly
_atom_site_disorder_group
Pd Pd1 0.24393(2) 0.02208(3) 0.14849(2) 0.04003(11) Uani d 1 . .
Cl Cl1 0.19542(6) 0.18164(10) 0.06730(5) 0.0558(3) Uani d 1 . .
S S1 0.29295(6) -0.13516(10) 0.22852(5) 0.0519(2) Uani d 1 . .
P P1 0.15593(5) 0.09096(10) 0.19997(5) 0.0437(2) Uani d 1 . .
P P2 0.33009(5) -0.06767(10) 0.10028(5) 0.0424(2) Uani d 1 . .
F F1 0.44844(17) 0.1686(4) 0.46211(14) 0.1094(11) Uani d 1 . .
C C1 0.3380(2) -0.0375(4) 0.29652(19) 0.0517(10) Uani d 1 . .
C C2 0.3650(2) 0.0954(5) 0.2943(2) 0.0615(11) Uani d 1 . .
H H2 0.3584 0.1383 0.2547 0.074 Uiso calc 1 . .
C C3 0.4012(2) 0.1645(5) 0.3494(2) 0.0658(12) Uani d 1 . .
H H3 0.4181 0.2540 0.3473 0.079 Uiso calc 1 . .
C C4 0.4120(2) 0.1002(6) 0.4074(2) 0.0736(13) Uani d 1 . .
C C5 0.3885(3) -0.0311(6) 0.4122(2) 0.0740(13) Uani d 1 . .
H H5 0.3977 -0.0742 0.4521 0.089 Uiso calc 1 . .
C C6 0.3510(2) -0.0987(5) 0.3569(2) 0.0623(11) Uani d 1 . .
H H6 0.3338 -0.1876 0.3599 0.075 Uiso calc 1 . .
C C7 0.1691(2) 0.0487(4) 0.28479(19) 0.0495(9) Uani d 1 . .
C C8 0.1943(2) 0.1436(5) 0.33324(19) 0.0658(12) Uani d 1 . .
H H8 0.2035 0.2338 0.3230 0.079 Uiso calc 1 . .
C C9 0.2059(3) 0.1061(7) 0.3973(2) 0.0877(16) Uani d 1 . .
H H9 0.2233 0.1714 0.4295 0.105 Uiso calc 1 . .
C C10 0.1924(3) -0.0239(8) 0.4135(3) 0.098(2) Uani d 1 . .
H H10 0.2003 -0.0483 0.4565 0.117 Uiso calc 1 . .
C C11 0.1666(3) -0.1204(6) 0.3652(3) 0.0883(16) Uani d 1 . .
H H11 0.1560 -0.2095 0.3759 0.106 Uiso calc 1 . .
C C12 0.1564(2) -0.0862(5) 0.3015(2) 0.0677(12) Uani d 1 . .
H H12 0.1411 -0.1529 0.2696 0.081 Uiso calc 1 . .
C C13 0.1360(2) 0.2754(4) 0.19518(17) 0.0507(9) Uani d 1 . .
C C14 0.0647(3) 0.3255(5) 0.1726(2) 0.0717(13) Uani d 1 . .
H H14 0.0255 0.2641 0.1600 0.086 Uiso calc 1 . .
C C15 0.0516(4) 0.4662(6) 0.1687(3) 0.1000(19) Uani d 1 . .
H H15 0.0037 0.4986 0.1526 0.120 Uiso calc 1 . .
C C16 0.1081(5) 0.5574(6) 0.1883(3) 0.099(2) Uani d 1 . .
H H16 0.0987 0.6518 0.1858 0.119 Uiso calc 1 . .
C C17 0.1799(4) 0.5098(5) 0.2121(3) 0.0893(17) Uani d 1 . .
H H17 0.2186 0.5716 0.2266 0.107 Uiso calc 1 . .
C C18 0.1931(3) 0.3675(5) 0.2140(2) 0.0670(12) Uani d 1 . .
H H18 0.2412 0.3350 0.2281 0.080 Uiso calc 1 . .
C C19 0.0685(2) 0.0080(4) 0.1601(2) 0.0574(11) Uani d 1 . .
C C20 0.0565(3) -0.0437(5) 0.0987(2) 0.0761(14) Uani d 1 . .
H H20 0.0931 -0.0360 0.0779 0.091 Uiso calc 1 . .
C C21 -0.0097(3) -0.1070(7) 0.0675(3) 0.103(2) Uani d 1 . .
H H21 -0.0182 -0.1391 0.0255 0.123 Uiso calc 1 . .
C C22 -0.0624(3) -0.1214(8) 0.0995(3) 0.117(2) Uani d 1 . .
H H22 -0.1064 -0.1657 0.0793 0.141 Uiso calc 1 . .
C C23 -0.0514(3) -0.0726(8) 0.1596(3) 0.116(2) Uani d 1 . .
H H23 -0.0876 -0.0830 0.1808 0.139 Uiso calc 1 . .
C C24 0.0138(3) -0.0069(6) 0.1899(3) 0.0874(17) Uani d 1 . .
H H24 0.0208 0.0278 0.2313 0.105 Uiso calc 1 . .
C C25 0.4207(2) -0.0086(4) 0.14525(19) 0.0488(9) Uani d 1 . .
C C26 0.4425(2) 0.1222(4) 0.1350(2) 0.0678(12) Uani d 1 . .
H H26 0.4125 0.1769 0.1029 0.081 Uiso calc 1 . .
C C27 0.5096(3) 0.1733(5) 0.1729(3) 0.0836(15) Uani d 1 . .
H H27 0.5242 0.2621 0.1657 0.100 Uiso calc 1 . .
C C28 0.5541(3) 0.0943(6) 0.2205(3) 0.0838(16) Uani d 1 . .
H H28 0.5993 0.1287 0.2447 0.101 Uiso calc 1 . .
C C29 0.5330(3) -0.0320(6) 0.2322(2) 0.0754(14) Uani d 1 . .
H H29 0.5628 -0.0841 0.2655 0.091 Uiso calc 1 . .
C C30 0.4664(2) -0.0865(5) 0.1947(2) 0.0625(11) Uani d 1 . .
H H30 0.4525 -0.1752 0.2028 0.075 Uiso calc 1 . .
C C31 0.33212(19) -0.2558(4) 0.09877(16) 0.0434(8) Uani d 1 . .
C C32 0.3926(2) -0.3279(4) 0.09171(19) 0.0536(10) Uani d 1 . .
H H32 0.4351 -0.2801 0.0910 0.064 Uiso calc 1 . .
C C33 0.3907(3) -0.4696(4) 0.0857(2) 0.0641(11) Uani d 1 . .
H H33 0.4318 -0.5175 0.0817 0.077 Uiso calc 1 . .
C C34 0.3277(3) -0.5392(4) 0.0857(2) 0.0674(12) Uani d 1 . .
H H34 0.3263 -0.6347 0.0815 0.081 Uiso calc 1 . .
C C35 0.2672(3) -0.4707(4) 0.0917(2) 0.0601(11) Uani d 1 . .
H H35 0.2246 -0.5193 0.0913 0.072 Uiso calc 1 . .
C C36 0.2691(2) -0.3287(4) 0.09834(18) 0.0530(10) Uani d 1 . .
H H36 0.2278 -0.2819 0.1025 0.064 Uiso calc 1 . .
C C37 0.3254(2) -0.0314(4) 0.01670(19) 0.0487(9) Uani d 1 . .
C C38 0.2591(3) -0.0288(4) -0.0293(2) 0.0655(12) Uani d 1 . .
H H38 0.2160 -0.0342 -0.0167 0.079 Uiso calc 1 . .
C C39 0.2546(3) -0.0181(5) -0.0945(2) 0.0776(14) Uani d 1 . .
H H39 0.2090 -0.0179 -0.1252 0.093 Uiso calc 1 . .
C C40 0.3169(3) -0.0081(5) -0.1131(3) 0.0799(15) Uani d 1 . .
H H40 0.3138 0.0013 -0.1566 0.096 Uiso calc 1 . .
C C41 0.3848(3) -0.0118(6) -0.0684(3) 0.0891(17) Uani d 1 . .
H H41 0.4274 -0.0064 -0.0817 0.107 Uiso calc 1 . .
C C42 0.3896(3) -0.0232(5) -0.0041(2) 0.0780(14) Uani d 1 . .
H H42 0.4356 -0.0257 0.0260 0.094 Uiso calc 1 . .
O O1 0.0542(7) 1.0384(15) 0.5041(6) 0.077(4) Uani d 0.25 A -1
H H1 0.0112 1.0626 0.4896 0.115 Uiso d 0.25 A -1
C C43 0.0682(13) 0.889(3) 0.5018(13) 0.071(4) Uani d 0.25 A -1
H H43A 0.0231 0.8397 0.4971 0.086 Uiso calc 0.25 A -1
H H43B 0.1036 0.8617 0.5409 0.086 Uiso calc 0.25 A -1
H H43C 0.0869 0.8698 0.4658 0.086 Uiso calc 0.25 A -1
O O1B 0.0386(8) 0.928(2) 0.5026(8) 0.084(4) Uani d 0.25 B -2
H H1B 0.0521 0.9888 0.4820 0.125 Uiso d 0.25 B -2
C C43B 0.0690(11) 0.808(2) 0.4885(10) 0.079(4) Uani d 0.25 B -2
H H43D 0.0340 0.7605 0.4542 0.094 Uiso calc 0.25 B -2
H H43E 0.0821 0.7499 0.5260 0.094 Uiso calc 0.25 B -2
H H43F 0.1123 0.8284 0.4752 0.094 Uiso calc 0.25 B -2

loop_
_atom_site_aniso_label
_atom_site_aniso_U_11
_atom_site_aniso_U_22
_atom_site_aniso_U_33
_atom_site_aniso_U_12
_atom_site_aniso_U_13
_atom_site_aniso_U_23
Pd1 0.04087(17) 0.03949(17) 0.03993(17) -0.00118(12) 0.01160(12) -0.00155(12)
Cl1 0.0686(6) 0.0477(6) 0.0503(6) 0.0034(5) 0.0151(5) 0.0052(4)
S1 0.0627(6) 0.0458(5) 0.0468(6) 0.0065(5) 0.0147(5) 0.0020(4)
P1 0.0414(5) 0.0484(6) 0.0416(5) -0.0008(4) 0.0119(4) -0.0012(4)
P2 0.0429(5) 0.0412(5) 0.0446(5) -0.0017(4) 0.0147(4) -0.0026(4)
F1 0.100(2) 0.147(3) 0.0691(19) -0.022(2) 0.0042(17) -0.0266(19)
C1 0.047(2) 0.056(2) 0.053(2) 0.0114(18) 0.0148(18) 0.0026(19)
C2 0.055(2) 0.069(3) 0.060(3) 0.003(2) 0.016(2) 0.006(2)
C3 0.054(3) 0.076(3) 0.064(3) -0.011(2) 0.011(2) -0.008(2)
C4 0.058(3) 0.102(4) 0.053(3) -0.002(3) 0.002(2) -0.016(3)
C5 0.072(3) 0.095(4) 0.049(3) 0.017(3) 0.008(2) 0.007(3)
C6 0.069(3) 0.066(3) 0.052(3) 0.011(2) 0.018(2) 0.005(2)
C7 0.046(2) 0.059(3) 0.046(2) 0.0070(18) 0.0166(18) 0.0041(19)
C8 0.074(3) 0.078(3) 0.045(2) 0.021(2) 0.015(2) -0.005(2)
C9 0.089(4) 0.118(5) 0.054(3) 0.032(3) 0.015(3) -0.008(3)
C10 0.099(4) 0.146(6) 0.051(3) 0.033(4) 0.027(3) 0.027(4)
C11 0.090(4) 0.102(4) 0.077(4) 0.008(3) 0.029(3) 0.038(3)
C12 0.068(3) 0.077(3) 0.057(3) 0.000(2) 0.017(2) 0.007(2)
C13 0.064(3) 0.052(2) 0.041(2) 0.006(2) 0.0214(19) -0.0009(18)
C14 0.075(3) 0.068(3) 0.070(3) 0.021(2) 0.016(2) 0.001(2)
C15 0.123(5) 0.085(4) 0.088(4) 0.049(4) 0.024(4) 0.004(3)
C16 0.171(7) 0.058(3) 0.076(4) 0.031(4) 0.045(4) 0.009(3)
C17 0.134(5) 0.067(4) 0.076(4) -0.018(3) 0.045(4) -0.008(3)
C18 0.078(3) 0.055(3) 0.073(3) -0.003(2) 0.029(3) 0.000(2)
C19 0.048(2) 0.069(3) 0.052(3) -0.0102(19) 0.010(2) 0.003(2)
C20 0.067(3) 0.094(4) 0.064(3) -0.030(3) 0.013(2) -0.005(3)
C21 0.093(4) 0.137(5) 0.068(3) -0.055(4) 0.005(3) -0.010(3)
C22 0.084(4) 0.173(7) 0.083(4) -0.069(4) 0.002(3) 0.009(4)
C23 0.054(3) 0.208(7) 0.083(4) -0.041(4) 0.013(3) 0.023(5)
C24 0.053(3) 0.145(5) 0.063(3) -0.022(3) 0.014(2) -0.003(3)
C25 0.050(2) 0.044(2) 0.054(2) -0.0033(17) 0.0162(19) -0.0112(18)
C26 0.060(3) 0.052(3) 0.095(3) -0.006(2) 0.027(2) -0.005(2)
C27 0.078(3) 0.062(3) 0.118(5) -0.028(3) 0.039(3) -0.026(3)
C28 0.052(3) 0.093(4) 0.104(4) -0.022(3) 0.019(3) -0.046(4)
C29 0.060(3) 0.095(4) 0.066(3) -0.010(3) 0.008(2) -0.022(3)
C30 0.057(3) 0.069(3) 0.057(3) -0.011(2) 0.009(2) -0.009(2)
C31 0.048(2) 0.042(2) 0.039(2) -0.0035(16) 0.0102(16) -0.0041(16)
C32 0.047(2) 0.053(2) 0.061(3) 0.0034(18) 0.0162(19) 0.001(2)
C33 0.068(3) 0.053(3) 0.072(3) 0.016(2) 0.020(2) 0.000(2)
C34 0.089(4) 0.042(2) 0.071(3) 0.001(2) 0.023(3) -0.002(2)
C35 0.070(3) 0.046(2) 0.067(3) -0.018(2) 0.025(2) -0.006(2)
C36 0.051(2) 0.053(2) 0.060(3) -0.0027(18) 0.022(2) -0.0062(19)
C37 0.057(2) 0.042(2) 0.049(2) 0.0004(18) 0.019(2) 0.0006(17)
C38 0.067(3) 0.070(3) 0.061(3) -0.004(2) 0.019(2) -0.007(2)
C39 0.081(3) 0.093(4) 0.053(3) 0.010(3) 0.008(3) -0.001(2)
C40 0.109(4) 0.080(4) 0.056(3) 0.009(3) 0.031(3) 0.007(2)
C41 0.086(4) 0.126(5) 0.067(3) 0.007(3) 0.040(3) 0.013(3)
C42 0.061(3) 0.112(4) 0.064(3) 0.004(3) 0.021(2) 0.007(3)
O1 0.051(6) 0.131(10) 0.048(5) -0.026(7) 0.014(5) 0.006(7)
C43 0.040(7) 0.134(10) 0.045(6) -0.025(9) 0.020(7) 0.000(8)
O1B 0.055(7) 0.153(11) 0.048(5) -0.042(8) 0.023(6) 0.003(7)
C43B 0.051(7) 0.141(12) 0.045(8) -0.036(9) 0.016(6) 0.022(9)

loop_
_atom_type_symbol
_atom_type_description
_atom_type_scat_dispersion_real
_atom_type_scat_dispersion_imag
_atom_type_scat_source
C C 0.0033 0.0016 'International Tables Vol C Tables 4.2.6.8 and 6.1.1.4'
H H 0.0000 0.0000 'International Tables Vol C Tables 4.2.6.8 and 6.1.1.4'
O O 0.0106 0.0060 'International Tables Vol C Tables 4.2.6.8 and 6.1.1.4'
F F 0.0171 0.0103 'International Tables Vol C Tables 4.2.6.8 and 6.1.1.4'
P P 0.1023 0.0942 'International Tables Vol C Tables 4.2.6.8 and 6.1.1.4'
S S 0.1246 0.1234 'International Tables Vol C Tables 4.2.6.8 and 6.1.1.4'
Cl Cl 0.1484 0.1585 'International Tables Vol C Tables 4.2.6.8 and 6.1.1.4'
Pd Pd -0.9988 1.0072 'International Tables Vol C Tables 4.2.6.8 and 6.1.1.4'

loop_
_geom_angle_atom_site_label_1
_geom_angle_atom_site_label_2
_geom_angle_atom_site_label_3
_geom_angle
S1 Pd1 Cl1 179.44(4)
S1 Pd1 P2 84.47(4)
Cl1 Pd1 P2 95.07(4)
S1 Pd1 P1 91.28(4)
Cl1 Pd1 P1 89.20(4)
P2 Pd1 P1 174.61(4)
C1 S1 Pd1 105.81(14)
C13 P1 C19 105.03(19)
C13 P1 C7 104.19(17)
C19 P1 C7 103.12(19)
C13 P1 Pd1 114.53(12)
C19 P1 Pd1 108.71(14)
C7 P1 Pd1 119.79(12)
C25 P2 C37 104.38(18)
C25 P2 C31 107.68(17)
C37 P2 C31 99.83(16)
C25 P2 Pd1 108.49(12)
C37 P2 Pd1 121.69(13)
C31 P2 Pd1 113.66(12)
C2 C1 C6 117.1(4)
C2 C1 S1 124.6(3)
C6 C1 S1 118.2(3)
C3 C2 C1 121.4(4)
C3 C2 H2 119.3
C1 C2 H2 119.3
C4 C3 C2 119.1(4)
C4 C3 H3 120.5
C2 C3 H3 120.5
C5 C4 C3 122.0(4)
C5 C4 F1 119.0(5)
C3 C4 F1 119.0(5)
C4 C5 C6 118.6(4)
C4 C5 H5 120.7
C6 C5 H5 120.7
C5 C6 C1 121.7(4)
C5 C6 H6 119.1
C1 C6 H6 119.1
C8 C7 C12 118.5(4)
C8 C7 P1 122.4(3)
C12 C7 P1 119.0(3)
C7 C8 C9 120.6(5)
C7 C8 H8 119.7
C9 C8 H8 119.7
C10 C9 C8 120.9(5)
C10 C9 H9 119.6
C8 C9 H9 119.6
C9 C10 C11 119.1(5)
C9 C10 H10 120.4
C11 C10 H10 120.4
C12 C11 C10 120.8(5)
C12 C11 H11 119.6
C10 C11 H11 119.6
C11 C12 C7 119.9(5)
C11 C12 H12 120.0
C7 C12 H12 120.0
C18 C13 C14 119.0(4)
C18 C13 P1 119.2(3)
C14 C13 P1 121.8(3)
C15 C14 C13 120.4(5)
C15 C14 H14 119.8
C13 C14 H14 119.8
C16 C15 C14 120.6(6)
C16 C15 H15 119.7
C14 C15 H15 119.7
C15 C16 C17 120.1(5)
C15 C16 H16 120.0
C17 C16 H16 120.0
C16 C17 C18 119.0(6)
C16 C17 H17 120.5
C18 C17 H17 120.5
C13 C18 C17 120.9(5)
C13 C18 H18 119.6
C17 C18 H18 119.6
C24 C19 C20 118.1(4)
C24 C19 P1 121.9(3)
C20 C19 P1 120.0(3)
C19 C20 C21 120.9(5)
C19 C20 H20 119.6
C21 C20 H20 119.6
C22 C21 C20 119.0(5)
C22 C21 H21 120.5
C20 C21 H21 120.5
C23 C22 C21 121.0(5)
C23 C22 H22 119.5
C21 C22 H22 119.5
C22 C23 C24 119.8(5)
C22 C23 H23 120.1
C24 C23 H23 120.1
C19 C24 C23 121.2(5)
C19 C24 H24 119.4
C23 C24 H24 119.4
C26 C25 C30 118.4(4)
C26 C25 P2 119.2(3)
C30 C25 P2 122.1(3)
C25 C26 C27 119.9(5)
C25 C26 H26 120.1
C27 C26 H26 120.1
C28 C27 C26 120.7(5)
C28 C27 H27 119.6
C26 C27 H27 119.6
C29 C28 C27 120.1(4)
C29 C28 H28 119.9
C27 C28 H28 119.9
C28 C29 C30 120.4(5)
C28 C29 H29 119.8
C30 C29 H29 119.8
C25 C30 C29 120.4(4)
C25 C30 H30 119.8
C29 C30 H30 119.8
C36 C31 C32 118.6(3)
C36 C31 P2 119.2(3)
C32 C31 P2 121.9(3)
C33 C32 C31 120.7(4)
C33 C32 H32 119.6
C31 C32 H32 119.6
C34 C33 C32 119.4(4)
C34 C33 H33 120.3
C32 C33 H33 120.3
C35 C34 C33 121.0(4)
C35 C34 H34 119.5
C33 C34 H34 119.5
C34 C35 C36 119.8(4)
C34 C35 H35 120.1
C36 C35 H35 120.1
C35 C36 C31 120.4(4)
C35 C36 H36 119.8
C31 C36 H36 119.8
C38 C37 C42 117.7(4)
C38 C37 P2 120.4(3)
C42 C37 P2 121.3(3)
C37 C38 C39 121.4(4)
C37 C38 H38 119.3
C39 C38 H38 119.3
C40 C39 C38 119.7(5)
C40 C39 H39 120.1
C38 C39 H39 120.1
C39 C40 C41 120.7(5)
C39 C40 H40 119.7
C41 C40 H40 119.7
C42 C41 C40 119.9(5)
C42 C41 H41 120.0
C40 C41 H41 120.0
C41 C42 C37 120.5(5)
C41 C42 H42 119.7
C37 C42 H42 119.7
C43 O1 H1 115.9
O1 C43 H43A 109.5
O1 C43 H43B 109.5
H43A C43 H43B 109.5
O1 C43 H43C 109.5
H43A C43 H43C 109.5
H43B C43 H43C 109.5
C43B O1B H1B 106.1
O1B C43B H43D 109.5
O1B C43B H43E 109.5
H43D C43B H43E 109.5
O1B C43B H43F 109.5
H43D C43B H43F 109.5
H43E C43B H43F 109.5

loop_
_geom_bond_atom_site_label_1
_geom_bond_atom_site_label_2
_geom_bond_distance
Pd1 S1 2.2976(10)
Pd1 Cl1 2.3269(10)
Pd1 P2 2.3342(10)
Pd1 P1 2.3432(10)
S1 C1 1.756(4)
P1 C13 1.824(4)
P1 C19 1.825(4)
P1 C7 1.827(4)
P2 C25 1.812(4)
P2 C37 1.818(4)
P2 C31 1.824(4)
F1 C4 1.364(5)
C1 C2 1.391(6)
C1 C6 1.392(6)
C2 C3 1.371(6)
C2 H2 0.9300
C3 C4 1.362(6)
C3 H3 0.9300
C4 C5 1.362(7)
C5 C6 1.374(6)
C5 H5 0.9300
C6 H6 0.9300
C7 C8 1.375(6)
C7 C12 1.394(6)
C8 C9 1.389(6)
C8 H8 0.9300
C9 C10 1.351(8)
C9 H9 0.9300
C10 C11 1.386(8)
C10 H10 0.9300
C11 C12 1.376(6)
C11 H11 0.9300
C12 H12 0.9300
C13 C18 1.372(6)
C13 C14 1.388(6)
C14 C15 1.384(7)
C14 H14 0.9300
C15 C16 1.361(9)
C15 H15 0.9300
C16 C17 1.390(9)
C16 H16 0.9300
C17 C18 1.400(7)
C17 H17 0.9300
C18 H18 0.9300
C19 C24 1.370(6)
C19 C20 1.376(6)
C20 C21 1.389(6)
C20 H20 0.9300
C21 C22 1.368(8)
C21 H21 0.9300
C22 C23 1.345(8)
C22 H22 0.9300
C23 C24 1.380(7)
C23 H23 0.9300
C24 H24 0.9300
C25 C26 1.369(5)
C25 C30 1.394(6)
C26 C27 1.396(6)
C26 H26 0.9300
C27 C28 1.368(7)
C27 H27 0.9300
C28 C29 1.333(7)
C28 H28 0.9300
C29 C30 1.398(6)
C29 H29 0.9300
C30 H30 0.9300
C31 C36 1.384(5)
C31 C32 1.385(5)
C32 C33 1.380(5)
C32 H32 0.9300
C33 C34 1.368(6)
C33 H33 0.9300
C34 C35 1.362(6)
C34 H34 0.9300
C35 C36 1.384(5)
C35 H35 0.9300
C36 H36 0.9300
C37 C38 1.366(6)
C37 C42 1.410(6)
C38 C39 1.394(6)
C38 H38 0.9300
C39 C40 1.349(7)
C39 H39 0.9300
C40 C41 1.376(7)
C40 H40 0.9300
C41 C42 1.371(7)
C41 H41 0.9300
C42 H42 0.9300
O1 C43 1.47(2)
O1 H1 0.8200
C43 H43A 0.9600
C43 H43B 0.9600
C43 H43C 0.9600
O1B C43B 1.37(2)
O1B H1B 0.8199
C43B H43D 0.9600
C43B H43E 0.9600
C43B H43F 0.9600

loop_
_geom_hbond_atom_site_label_D
_geom_hbond_atom_site_label_H
_geom_hbond_atom_site_label_A
_geom_hbond_site_symmetry_A
_geom_hbond_distance_DH
_geom_hbond_distance_HA
_geom_hbond_distance_DA
_geom_hbond_angle_DHA
C34 H34 Cl1 1_545 0.93 2.99 3.631(5) 127
C35 H35 Cl1 1_545 0.93 2.97 3.616(4) 128

loop_
_geom_torsion_atom_site_label_1
_geom_torsion_atom_site_label_2
_geom_torsion_atom_site_label_3
_geom_torsion_atom_site_label_4
_geom_torsion
Pd1 S1 C1 C2 -24.8(4)
Pd1 S1 C1 C6 158.4(3)
C6 C1 C2 C3 -1.6(6)
S1 C1 C2 C3 -178.5(3)
C1 C2 C3 C4 1.3(6)
C2 C3 C4 C5 0.6(7)
C2 C3 C4 F1 179.5(4)
C3 C4 C5 C6 -1.9(7)
F1 C4 C5 C6 179.2(4)
C4 C5 C6 C1 1.5(7)
C2 C1 C6 C5 0.3(6)
S1 C1 C6 C5 177.4(3)
C13 P1 C7 C8 -28.2(4)
C19 P1 C7 C8 -137.7(3)
Pd1 P1 C7 C8 101.5(3)
C13 P1 C7 C12 154.7(3)
C19 P1 C7 C12 45.2(4)
Pd1 P1 C7 C12 -75.6(3)
C12 C7 C8 C9 -0.7(6)
P1 C7 C8 C9 -177.8(3)
C7 C8 C9 C10 -0.5(7)
C8 C9 C10 C11 0.0(8)
C9 C10 C11 C12 1.6(8)
C10 C11 C12 C7 -2.8(7)
C8 C7 C12 C11 2.3(6)
P1 C7 C12 C11 179.5(4)
C19 P1 C13 C18 -171.9(3)
C7 P1 C13 C18 80.0(3)
Pd1 P1 C13 C18 -52.7(3)
C19 P1 C13 C14 7.6(4)
C7 P1 C13 C14 -100.4(3)
Pd1 P1 C13 C14 126.8(3)
C18 C13 C14 C15 0.4(7)
P1 C13 C14 C15 -179.1(4)
C13 C14 C15 C16 -1.5(8)
C14 C15 C16 C17 0.4(9)
C15 C16 C17 C18 1.6(8)
C14 C13 C18 C17 1.6(6)
P1 C13 C18 C17 -178.8(3)
C16 C17 C18 C13 -2.7(7)
C13 P1 C19 C24 -77.5(4)
C7 P1 C19 C24 31.4(4)
Pd1 P1 C19 C24 159.5(4)
C13 P1 C19 C20 103.6(4)
C7 P1 C19 C20 -147.6(4)
Pd1 P1 C19 C20 -19.4(4)
C24 C19 C20 C21 1.1(8)
P1 C19 C20 C21 -179.9(4)
C19 C20 C21 C22 -2.0(9)
C20 C21 C22 C23 1.5(11)
C21 C22 C23 C24 -0.1(12)
C20 C19 C24 C23 0.4(8)
P1 C19 C24 C23 -178.6(5)
C22 C23 C24 C19 -0.9(10)
C37 P2 C25 C26 51.5(4)
C31 P2 C25 C26 156.9(3)
Pd1 P2 C25 C26 -79.6(3)
C37 P2 C25 C30 -135.2(3)
C31 P2 C25 C30 -29.8(4)
Pd1 P2 C25 C30 93.7(3)
C30 C25 C26 C27 1.2(6)
P2 C25 C26 C27 174.8(3)
C25 C26 C27 C28 -0.2(7)
C26 C27 C28 C29 -1.5(8)
C27 C28 C29 C30 2.1(8)
C26 C25 C30 C29 -0.7(6)
P2 C25 C30 C29 -174.0(3)
C28 C29 C30 C25 -1.0(7)
C25 P2 C31 C36 147.5(3)
C37 P2 C31 C36 -103.8(3)
Pd1 P2 C31 C36 27.3(3)
C25 P2 C31 C32 -38.9(4)
C37 P2 C31 C32 69.7(3)
Pd1 P2 C31 C32 -159.1(3)
C36 C31 C32 C33 -1.3(6)
P2 C31 C32 C33 -174.9(3)
C31 C32 C33 C34 1.1(7)
C32 C33 C34 C35 -0.3(7)
C33 C34 C35 C36 -0.4(7)
C34 C35 C36 C31 0.1(6)
C32 C31 C36 C35 0.7(6)
P2 C31 C36 C35 174.5(3)
C25 P2 C37 C38 -162.9(3)
C31 P2 C37 C38 85.9(4)
Pd1 P2 C37 C38 -40.0(4)
C25 P2 C37 C42 25.5(4)
C31 P2 C37 C42 -85.7(4)
Pd1 P2 C37 C42 148.4(3)
C42 C37 C38 C39 -0.1(6)
P2 C37 C38 C39 -172.0(4)
C37 C38 C39 C40 -1.0(7)
C38 C39 C40 C41 1.6(8)
C39 C40 C41 C42 -1.1(8)
C40 C41 C42 C37 0.0(8)
C38 C37 C42 C41 0.6(7)
P2 C37 C42 C41 172.4(4)
